data_1516857
loop_
_publ_author_name
'Feng Guo'

_publ_section_title
;
 Hydrothermal syntheses, crystal structure and luminescent properties of
 four zinc(II) coordination polymers based on tipodal imidazole
;
_journal_name_full
;
Inorganica Chimica Acta
;
_journal_page_first 79
_journal_page_last 84
_journal_volume 399
_journal_year 2013
_chemical_formula_sum 'C30 H24 Cl2 N12 Zn'
_chemical_formula_weight 688.88
_space_group_IT_number 163
_symmetry_cell_setting trigonal
_symmetry_space_group_name_Hall '-P 3 2c'
_symmetry_space_group_name_H-M 'P -3 1 c'
_atom_sites_solution_hydrogens geom
_atom_sites_solution_primary direct
_atom_sites_solution_secondary difmap
_cell_angle_alpha 90.000
_cell_angle_beta 90.000
_cell_angle_gamma 120.000
_cell_formula_units_Z 2
_cell_length_a 11.472(3)
_cell_length_b 11.472(3)
_cell_length_c 15.217(4)
_cell_measurement_temperature 293(2)
_cell_volume 1734.4(8)
_computing_structure_refinement 'SHELXL-97 (Sheldrick, 1997)'
_computing_structure_solution 'SHELXS-97 (Sheldrick, 1990)'
_diffrn_ambient_temperature 293(2)
_diffrn_measured_fraction_theta_full 0.967
_diffrn_measured_fraction_theta_max 0.967
_diffrn_radiation_monochromator graphite
_diffrn_radiation_source 'fine-focus sealed tube'
_diffrn_radiation_type MoK\a
_diffrn_radiation_wavelength 0.71069
_diffrn_reflns_av_R_equivalents 0.0365
_diffrn_reflns_av_sigmaI/netI 0.0412
_diffrn_reflns_limit_h_max 14
_diffrn_reflns_limit_h_min -14
_diffrn_reflns_limit_k_max 14
_diffrn_reflns_limit_k_min -10
_diffrn_reflns_limit_l_max 19
_diffrn_reflns_limit_l_min -19
_diffrn_reflns_number 7547
_diffrn_reflns_theta_full 27.58
_diffrn_reflns_theta_max 27.58
_diffrn_reflns_theta_min 2.68
_exptl_absorpt_coefficient_mu 0.901
_exptl_absorpt_correction_T_max 0.8404
_exptl_absorpt_correction_T_min 0.7739
_exptl_crystal_density_diffrn 1.319
_exptl_crystal_density_method 'not measured'
_exptl_crystal_F_000 704
_exptl_crystal_size_max 0.30
_exptl_crystal_size_mid 0.25
_exptl_crystal_size_min 0.20
_refine_diff_density_max 0.464
_refine_diff_density_min -0.335
_refine_diff_density_rms 0.089
_refine_ls_extinction_method none
_refine_ls_goodness_of_fit_ref 1.016
_refine_ls_hydrogen_treatment mixed
_refine_ls_matrix_type full
_refine_ls_number_parameters 102
_refine_ls_number_reflns 1305
_refine_ls_number_restraints 12
_refine_ls_restrained_S_all 1.019
_refine_ls_R_factor_all 0.0684
_refine_ls_R_factor_gt 0.0581
_refine_ls_shift/su_max 0.000
_refine_ls_shift/su_mean 0.000
_refine_ls_structure_factor_coef Fsqd
_refine_ls_weighting_details 'calc w=1/[\s^2^(Fo^2^)+(0.0400P)^2^+5.5000P] where P=(Fo^2^+2Fc^2^)/3'
_refine_ls_weighting_scheme calc
_refine_ls_wR_factor_gt 0.1511
_refine_ls_wR_factor_ref 0.1552
_reflns_number_gt 1053
_reflns_number_total 1305
_reflns_threshold_expression >2sigma(I)
_cod_data_source_file ICA-2013-399-79-84-2.CIF
_cod_data_source_block x
_cod_original_cell_volume 1734.4(12)
_cod_original_sg_symbol_H-M P-31c
_cod_database_code 1516857

loop_
_symmetry_equiv_pos_as_xyz
'x, y, z'
'-y, x-y, z'
'-x+y, -x, z'
'-y, -x, -z+1/2'
'x, x-y, -z+1/2'
'-x+y, y, -z+1/2'
'-x, -y, -z'
'y, -x+y, -z'
'x-y, x, -z'
'y, x, z-1/2'
'-x, -x+y, z-1/2'
'x-y, -y, z-1/2'

loop_
_atom_site_label
_atom_site_type_symbol
_atom_site_fract_x
_atom_site_fract_y
_atom_site_fract_z
_atom_site_U_iso_or_equiv
_atom_site_adp_type
_atom_site_occupancy
_atom_site_symmetry_multiplicity
_atom_site_calc_flag
_atom_site_refinement_flags
Zn1 Zn 0.0000 0.0000 0.5000 0.0345(3) Uani 1 6 d S
N1 N 0.1202(3) 0.1778(3) 0.5815(2) 0.0358(7) Uani 1 1 d .
N2 N 0.2359(3) 0.3892(3) 0.6255(2) 0.0349(7) Uani 1 1 d .
C1 C 0.1380(3) 0.3002(3) 0.5728(3) 0.0367(8) Uani 1 1 d .
H1 H 0.0885 0.3222 0.5347 0.044 Uiso 1 1 calc R
C2 C 0.2120(4) 0.1900(4) 0.6442(3) 0.0476(10) Uani 1 1 d .
H2 H 0.2231 0.1196 0.6644 0.057 Uiso 1 1 calc R
C3 C 0.2843(4) 0.3195(4) 0.6724(3) 0.0505(10) Uani 1 1 d .
H3 H 0.3522 0.3538 0.7144 0.061 Uiso 1 1 calc R
C4 C 0.2854(3) 0.5306(3) 0.6288(2) 0.0324(7) Uani 1 1 d .
C5 C 0.4233(3) 0.6182(3) 0.6291(2) 0.0343(8) Uani 1 1 d .
H5 H 0.4832 0.5858 0.6295 0.041 Uiso 1 1 calc R
Cl1 Cl 0.4904(12) 0.3496(10) 0.8273(10) 0.092(4) Uani 0.14 1 d P
Cl2 Cl 0.521(2) 0.3552(18) 0.8926(15) 0.072(5) Uani 0.07 1 d P
Cl3 Cl 0.474(2) 0.378(3) 0.9432(18) 0.073(6) Uani 0.06 1 d PU
Cl4 Cl 0.612(2) 0.295(3) 0.9225(13) 0.068(6) Uani 0.06 1 d PU

loop_
_atom_site_aniso_label
_atom_site_aniso_U_11
_atom_site_aniso_U_22
_atom_site_aniso_U_33
_atom_site_aniso_U_23
_atom_site_aniso_U_13
_atom_site_aniso_U_12
Zn1 0.0254(4) 0.0254(4) 0.0526(7) 0.000 0.000 0.01271(18)
N1 0.0292(14) 0.0271(14) 0.0507(18) -0.0008(12) -0.0005(13) 0.0138(12)
N2 0.0292(14) 0.0247(13) 0.0511(18) -0.0009(12) -0.0037(12) 0.0136(12)
C1 0.0288(16) 0.0290(17) 0.052(2) -0.0007(14) -0.0044(15) 0.0143(14)
C2 0.053(2) 0.0312(18) 0.063(3) -0.0001(17) -0.0123(19) 0.0248(18)
C3 0.056(2) 0.0353(19) 0.064(3) -0.0059(18) -0.024(2) 0.0255(19)
C4 0.0301(16) 0.0250(15) 0.0407(18) -0.0009(13) -0.0023(13) 0.0127(13)
C5 0.0295(16) 0.0315(17) 0.045(2) -0.0014(14) -0.0014(14) 0.0176(14)
Cl1 0.087(7) 0.062(5) 0.140(10) -0.020(6) -0.064(7) 0.047(5)
Cl2 0.086(13) 0.059(10) 0.082(13) 0.030(9) 0.031(11) 0.045(10)
Cl3 0.070(9) 0.086(10) 0.087(10) 0.027(8) -0.005(7) 0.056(8)
Cl4 0.074(10) 0.077(10) 0.052(8) -0.001(7) -0.001(6) 0.036(7)

loop_
_atom_type_symbol
_atom_type_description
_atom_type_scat_dispersion_real
_atom_type_scat_dispersion_imag
_atom_type_scat_source
C C 0.0033 0.0016 'International Tables Vol C Tables 4.2.6.8 and 6.1.1.4'
N N 0.0061 0.0033 'International Tables Vol C Tables 4.2.6.8 and 6.1.1.4'
Zn Zn 0.2839 1.4301 'International Tables Vol C Tables 4.2.6.8 and 6.1.1.4'
H H 0.0000 0.0000 'International Tables Vol C Tables 4.2.6.8 and 6.1.1.4'
Cl Cl 0.1484 0.1585 'International Tables Vol C Tables 4.2.6.8 and 6.1.1.4'

loop_
_geom_angle_atom_site_label_1
_geom_angle_atom_site_label_2
_geom_angle_atom_site_label_3
_geom_angle
_geom_angle_site_symmetry_1
_geom_angle_site_symmetry_3
N1 Zn1 N1 180.00(13) 7_556 .
N1 Zn1 N1 88.96(12) 7_556 3
N1 Zn1 N1 91.04(12) . 3
N1 Zn1 N1 91.04(12) 7_556 9_556
N1 Zn1 N1 88.96(12) . 9_556
N1 Zn1 N1 180.00(14) 3 9_556
N1 Zn1 N1 91.04(11) 7_556 8_556
N1 Zn1 N1 88.96(12) . 8_556
N1 Zn1 N1 88.96(12) 3 8_556
N1 Zn1 N1 91.04(12) 9_556 8_556
N1 Zn1 N1 88.96(12) 7_556 2
N1 Zn1 N1 91.04(12) . 2
N1 Zn1 N1 91.04(12) 3 2
N1 Zn1 N1 88.96(12) 9_556 2
N1 Zn1 N1 180.00(10) 8_556 2
C1 N1 C2 105.0(3) . .
C1 N1 Zn1 128.7(3) . .
C2 N1 Zn1 125.5(2) . .
C1 N2 C3 107.2(3) . .
C1 N2 C4 126.2(3) . .
C3 N2 C4 126.5(3) . .
N1 C1 N2 111.9(3) . .
N1 C1 H1 124.0 . .
N2 C1 H1 124.0 . .
C3 C2 N1 110.3(3) . .
C3 C2 H2 124.8 . .
N1 C2 H2 124.8 . .
C2 C3 N2 105.6(3) . .
C2 C3 H3 127.2 . .
N2 C3 H3 127.2 . .
C5 C4 C5 121.8(3) 3_565 .
C5 C4 N2 119.2(3) 3_565 .
C5 C4 N2 119.0(3) . .
C4 C5 C4 118.2(3) 2_665 .
C4 C5 H5 120.9 2_665 .
C4 C5 H5 120.9 . .
Cl2 Cl1 Cl3 29.6(13) . .
Cl2 Cl1 Cl4 35.6(13) . .
Cl3 Cl1 Cl4 64.5(10) . .
Cl3 Cl2 Cl1 121(3) . .
Cl3 Cl2 Cl4 116(2) . .
Cl1 Cl2 Cl4 121.7(19) . .
Cl3 Cl2 Cl4 112(2) . 3_665
Cl1 Cl2 Cl4 123.4(19) . 3_665
Cl4 Cl2 Cl4 33.2(14) . 3_665
Cl3 Cl2 Cl4 121(2) . 2_655
Cl1 Cl2 Cl4 118.2(16) . 2_655
Cl4 Cl2 Cl4 15.0(13) . 2_655
Cl4 Cl2 Cl4 20.1(10) 3_665 2_655
Cl2 Cl3 Cl1 29.6(15) . .
Cl2 Cl3 Cl4 39.5(15) . .
Cl1 Cl3 Cl4 68.4(11) . .
Cl2 Cl3 Cl4 43.6(17) . 3_665
Cl1 Cl3 Cl4 71.9(11) . 3_665
Cl4 Cl3 Cl4 24.1(10) . 3_665
Cl4 Cl4 Cl4 60.00(2) 3_665 2_655
Cl4 Cl4 Cl2 83(4) 3_665 .
Cl4 Cl4 Cl2 140(3) 2_655 .
Cl4 Cl4 Cl2 121(3) 3_665 2_655
Cl4 Cl4 Cl2 64(3) 2_655 2_655
Cl2 Cl4 Cl2 139.4(17) . 2_655
Cl4 Cl4 Cl3 85(4) 3_665 .
Cl4 Cl4 Cl3 144(4) 2_655 .
Cl2 Cl4 Cl3 24.9(10) . .
Cl2 Cl4 Cl3 152.6(14) 2_655 .
Cl4 Cl4 Cl1 89(3) 3_665 .
Cl4 Cl4 Cl1 131.7(19) 2_655 .
Cl2 Cl4 Cl1 22.7(9) . .
Cl2 Cl4 Cl1 118.7(12) 2_655 .
Cl3 Cl4 Cl1 47.1(10) . .
Cl4 Cl4 Cl3 131(3) 3_665 2_655
Cl4 Cl4 Cl3 71(4) 2_655 2_655
Cl2 Cl4 Cl3 145.5(15) . 2_655
Cl2 Cl4 Cl3 24.3(10) 2_655 2_655
Cl3 Cl4 Cl3 141.1(11) . 2_655
Cl1 Cl4 Cl3 132.6(11) . 2_655
Cl4 Cl4 Cl2 25(2) 3_665 3_665
Cl4 Cl4 Cl2 39(2) 2_655 3_665
Cl2 Cl4 Cl2 101.5(13) . 3_665
Cl2 Cl4 Cl2 96.4(11) 2_655 3_665
Cl3 Cl4 Cl2 108.4(14) . 3_665
Cl1 Cl4 Cl2 99.2(12) . 3_665
Cl3 Cl4 Cl2 109.4(13) 2_655 3_665

loop_
_geom_bond_atom_site_label_1
_geom_bond_atom_site_label_2
_geom_bond_distance
_geom_bond_site_symmetry_2
Zn1 N1 2.188(3) 7_556
Zn1 N1 2.188(3) .
Zn1 N1 2.188(3) 3
Zn1 N1 2.188(3) 9_556
Zn1 N1 2.188(3) 8_556
Zn1 N1 2.188(3) 2
N1 C1 1.321(4) .
N1 C2 1.376(5) .
N2 C1 1.342(4) .
N2 C3 1.378(5) .
N2 C4 1.427(4) .
C1 H1 0.9300 .
C2 C3 1.359(6) .
C2 H2 0.9300 .
C3 H3 0.9300 .
C4 C5 1.382(5) 3_565
C4 C5 1.386(5) .
C5 C4 1.382(5) 2_665
C5 H5 0.9300 .
Cl1 Cl2 1.05(2) .
Cl1 Cl3 1.82(3) .
Cl1 Cl4 2.31(3) .
Cl2 Cl3 1.05(3) .
Cl2 Cl4 1.58(4) .
Cl2 Cl4 1.75(4) 3_665
Cl2 Cl4 2.40(3) 2_655
Cl3 Cl4 2.24(4) .
Cl3 Cl4 2.35(4) 3_665
Cl4 Cl4 0.97(3) 3_665
Cl4 Cl4 0.97(3) 2_655
Cl4 Cl2 1.75(4) 2_655
Cl4 Cl3 2.35(4) 2_655
Cl4 Cl2 2.40(3) 3_665
